data_4306065
loop_
_publ_author_name
'Chandan Mukherjee'
'Ulrich Pieper'
'Eberhard Bothe'
'Vinzenz Bachler'
'Eckhard Bill'
'Thomas Weyherm\"uller'
'Phalguni Chaudhuri'

_publ_section_title
;
Ligand-Derived Oxidase Activity. Catalytic Aerial Oxidation of Alcohols
(Including Methanol) by Cu(II)-Diradical Complexes
;
_journal_name_full 'Inorganic Chemistry'
_journal_page_first 8943
_journal_page_last 8956
_journal_paper_doi 10.1021/ic8009767
_journal_volume 47
_journal_year 2008
_chemical_formula_sum 'C44 H58 Cu N2 O6'
_chemical_formula_weight 774.46
_chemical_name_systematic
; 
 ? 
;
_space_group_IT_number 4
_symmetry_cell_setting monoclinic
_symmetry_space_group_name_Hall 'P 2yb'
_symmetry_space_group_name_H-M 'P 1 21 1'
_atom_sites_solution_hydrogens geom
_atom_sites_solution_primary direct
_atom_sites_solution_secondary difmap
_audit_creation_method SHELXL-97
_cell_angle_alpha 90.00
_cell_angle_beta 109.73(2)
_cell_angle_gamma 90.00
_cell_formula_units_Z 4
_cell_length_a 20.031(3)
_cell_length_b 10.6339(9)
_cell_length_c 20.720(3)
_cell_measurement_temperature 100(2)
_cell_volume 4154.4(11)
_computing_cell_refinement 'Siemens SAINT'
_computing_data_collection 'Siemens SAINT'
_computing_data_reduction 'Siemens SAINT'
_computing_structure_refinement 'SHELXL-97 (Sheldrick, 1997)'
_computing_structure_solution 'SHELXS-97 (Sheldrick, 1990)'
_diffrn_ambient_temperature 100(2)
_diffrn_measured_fraction_theta_full 0.993
_diffrn_measured_fraction_theta_max 0.993
_diffrn_measurement_device_type 'Siemens SMART CCD-Detector'
_diffrn_measurement_method 'images taken at 0.3 deg. stepwise rotation in omega, 10 sec./frame'
_diffrn_radiation_monochromator graphite
_diffrn_radiation_source 'fine-focus sealed tube'
_diffrn_radiation_type MoK\a
_diffrn_radiation_wavelength 0.71073
_diffrn_reflns_av_R_equivalents 0.0448
_diffrn_reflns_av_sigmaI/netI 0.0736
_diffrn_reflns_limit_h_max 25
_diffrn_reflns_limit_h_min -25
_diffrn_reflns_limit_k_max 13
_diffrn_reflns_limit_k_min -12
_diffrn_reflns_limit_l_max 9
_diffrn_reflns_limit_l_min -26
_diffrn_reflns_number 35276
_diffrn_reflns_theta_full 27.00
_diffrn_reflns_theta_max 27.00
_diffrn_reflns_theta_min 1.74
_exptl_absorpt_coefficient_mu 0.573
_exptl_absorpt_correction_T_max 0.928
_exptl_absorpt_correction_T_min 0.766
_exptl_absorpt_correction_type gaussian
_exptl_crystal_colour black
_exptl_crystal_density_diffrn 1.238
_exptl_crystal_density_method 'not measured'
_exptl_crystal_description 'opaque block'
_exptl_crystal_F_000 1652
_exptl_crystal_size_max 0.50
_exptl_crystal_size_mid 0.40
_exptl_crystal_size_min 0.16
_refine_diff_density_max 0.466
_refine_diff_density_min -0.313
_refine_diff_density_rms 0.059
_refine_ls_abs_structure_details 'Flack H D (1983), Acta Cryst. A39, 876-881'
_refine_ls_abs_structure_Flack 0.502(9)
_refine_ls_extinction_method none
_refine_ls_goodness_of_fit_ref 0.984
_refine_ls_hydrogen_treatment constr
_refine_ls_matrix_type full
_refine_ls_number_parameters 988
_refine_ls_number_reflns 16419
_refine_ls_number_restraints 1
_refine_ls_restrained_S_all 0.984
_refine_ls_R_factor_all 0.0724
_refine_ls_R_factor_gt 0.0441
_refine_ls_shift/su_max 0.001
_refine_ls_shift/su_mean 0.000
_refine_ls_structure_factor_coef Fsqd
_refine_ls_weighting_details 'calc w=1/[\s^2^(Fo^2^)+(0.0460P)^2^+0.0000P] where P=(Fo^2^+2Fc^2^)/3'
_refine_ls_weighting_scheme calc
_refine_ls_wR_factor_gt 0.0871
_refine_ls_wR_factor_ref 0.0959
_reflns_number_gt 12381
_reflns_number_total 16419
_reflns_threshold_expression >2sigma(I)
_cod_data_source_file ic8009767_si_001_5.cif
_cod_data_source_block 4
_cod_depositor_comments
;
The following automatic conversions were performed:
'_symmetry_cell_setting' value 'Monoclinic' changed to 'monoclinic'
according to '/home/saulius/struct/CIF-dictionaries/cif_core.dic'
dictionary named 'cif_core.dic' version 2.4.1 from
2010-06-29.

'_exptl_absorpt_correction_type' value 'Gaussian' changed to
'gaussian' according to
'/home/saulius/struct/CIF-dictionaries/cif_core.dic' dictionary named
'cif_core.dic' version 2.4.1 from 2010-06-29.

Automatic conversion script
Id: cif_fix_enum 1527 2010-12-29 10:47:43Z saulius 
;
_cod_original_cell_volume 4154.4(9)
_cod_database_code 4306065

loop_
_symmetry_equiv_pos_as_xyz
'x, y, z'
'-x, y+1/2, -z'

loop_
_atom_site_label
_atom_site_type_symbol
_atom_site_fract_x
_atom_site_fract_y
_atom_site_fract_z
_atom_site_U_iso_or_equiv
_atom_site_adp_type
_atom_site_occupancy
_atom_site_symmetry_multiplicity
_atom_site_calc_flag
_atom_site_refinement_flags
_atom_site_disorder_assembly
_atom_site_disorder_group
Cu1 Cu 0.620226(19) 1.43559(3) 0.396155(19) 0.01739(9) Uani 1 1 d . . .
N1 N 0.51965(13) 1.4708(2) 0.36515(13) 0.0173(6) Uani 1 1 d . . .
O1 O 0.59490(11) 1.3147(2) 0.32280(12) 0.0202(5) Uani 1 1 d . . .
N2 N 0.72093(14) 1.4063(2) 0.42270(14) 0.0180(6) Uani 1 1 d . . .
O2 O 0.45556(15) 1.6875(2) 0.54254(13) 0.0362(6) Uani 1 1 d . . .
O3 O 0.40029(13) 1.8776(2) 0.32842(12) 0.0305(6) Uani 1 1 d . . .
O4 O 0.64878(11) 1.5752(2) 0.45860(12) 0.0208(5) Uani 1 1 d . . .
O5 O 0.83288(14) 1.2786(2) 0.26341(13) 0.0291(6) Uani 1 1 d . . .
O6 O 0.77840(14) 0.9732(2) 0.41307(13) 0.0350(6) Uani 1 1 d . . .
C1 C 0.52745(17) 1.3132(3) 0.28910(18) 0.0174(7) Uani 1 1 d . . .
C2 C 0.49520(18) 1.2306(3) 0.23275(17) 0.0199(8) Uani 1 1 d . . .
C3 C 0.42293(18) 1.2391(3) 0.20174(17) 0.0204(8) Uani 1 1 d . . .
H3 H 0.4010 1.1854 0.1638 0.025 Uiso 1 1 calc R . .
C4 C 0.37829(18) 1.3239(3) 0.22286(18) 0.0209(8) Uani 1 1 d . . .
C5 C 0.40873(17) 1.4033(3) 0.27594(17) 0.0176(7) Uani 1 1 d . . .
H5 H 0.3799 1.4603 0.2901 0.021 Uiso 1 1 calc R . .
C6 C 0.48321(17) 1.4019(3) 0.31054(17) 0.0189(8) Uani 1 1 d . . .
C7 C 0.48645(18) 1.5738(3) 0.38710(18) 0.0181(8) Uani 1 1 d . . .
C8 C 0.48776(17) 1.5739(3) 0.45499(17) 0.0205(7) Uani 1 1 d . . .
H8 H 0.5084 1.5064 0.4851 0.025 Uiso 1 1 calc R . .
C9 C 0.45773(18) 1.6765(3) 0.47707(18) 0.0241(8) Uani 1 1 d . . .
C10 C 0.42798(18) 1.7752(3) 0.43330(19) 0.0242(8) Uani 1 1 d . . .
H10 H 0.4071 1.8440 0.4487 0.029 Uiso 1 1 calc R . .
C11 C 0.42901(17) 1.7728(3) 0.36715(18) 0.0232(8) Uani 1 1 d . . .
C12 C 0.45780(17) 1.6722(3) 0.34294(17) 0.0203(7) Uani 1 1 d . . .
H12 H 0.4578 1.6710 0.2971 0.024 Uiso 1 1 calc R . .
C13 C 0.54143(18) 1.1379(3) 0.20968(18) 0.0218(8) Uani 1 1 d . . .
C14 C 0.58151(19) 1.0486(3) 0.2682(2) 0.0281(9) Uani 1 1 d . . .
H14A H 0.6115 1.0977 0.3073 0.042 Uiso 1 1 calc R . .
H14B H 0.6112 0.9915 0.2525 0.042 Uiso 1 1 calc R . .
H14C H 0.5474 0.9995 0.2823 0.042 Uiso 1 1 calc R . .
C15 C 0.4975(2) 1.0585(3) 0.14830(19) 0.0323(9) Uani 1 1 d . . .
H15A H 0.4728 1.1140 0.1099 0.049 Uiso 1 1 calc R . .
H15B H 0.4627 1.0088 0.1611 0.049 Uiso 1 1 calc R . .
H15C H 0.5290 1.0019 0.1346 0.049 Uiso 1 1 calc R . .
C16 C 0.5958(2) 1.2143(3) 0.1867(2) 0.0311(9) Uani 1 1 d . . .
H16A H 0.5704 1.2725 0.1499 0.047 Uiso 1 1 calc R . .
H16B H 0.6244 1.1565 0.1699 0.047 Uiso 1 1 calc R . .
H16C H 0.6269 1.2621 0.2257 0.047 Uiso 1 1 calc R . .
C17 C 0.29803(18) 1.3194(3) 0.18503(19) 0.0232(8) Uani 1 1 d . . .
C18 C 0.25807(17) 1.4097(4) 0.2163(2) 0.0339(10) Uani 1 1 d . . .
H18A H 0.2718 1.4964 0.2107 0.051 Uiso 1 1 calc R . .
H18B H 0.2699 1.3911 0.2652 0.051 Uiso 1 1 calc R . .
H18C H 0.2069 1.3996 0.1931 0.051 Uiso 1 1 calc R . .
C19 C 0.2700(2) 1.1860(3) 0.1890(2) 0.0354(10) Uani 1 1 d . . .
H19A H 0.2185 1.1844 0.1659 0.053 Uiso 1 1 calc R . .
H19B H 0.2811 1.1619 0.2371 0.053 Uiso 1 1 calc R . .
H19C H 0.2925 1.1267 0.1665 0.053 Uiso 1 1 calc R . .
C20 C 0.2828(2) 1.3569(4) 0.10968(19) 0.0428(11) Uani 1 1 d . . .
H20A H 0.2316 1.3543 0.0851 0.064 Uiso 1 1 calc R . .
H20B H 0.3068 1.2981 0.0883 0.064 Uiso 1 1 calc R . .
H20C H 0.3005 1.4423 0.1076 0.064 Uiso 1 1 calc R . .
C21 C 0.4939(2) 1.5961(3) 0.59229(18) 0.0325(9) Uani 1 1 d . . .
H21A H 0.4928 1.6199 0.6376 0.049 Uiso 1 1 calc R . .
H21B H 0.5432 1.5929 0.5935 0.049 Uiso 1 1 calc R . .
H21C H 0.4720 1.5133 0.5797 0.049 Uiso 1 1 calc R . .
C22 C 0.3926(2) 1.8744(3) 0.25782(18) 0.0363(9) Uani 1 1 d . . .
H22A H 0.3688 1.9512 0.2354 0.054 Uiso 1 1 calc R . .
H22B H 0.3643 1.8010 0.2363 0.054 Uiso 1 1 calc R . .
H22C H 0.4396 1.8688 0.2530 0.054 Uiso 1 1 calc R . .
C31 C 0.71746(17) 1.5906(3) 0.48197(17) 0.0175(7) Uani 1 1 d . . .
C32 C 0.75132(18) 1.6935(3) 0.52469(18) 0.0184(8) Uani 1 1 d . . .
C33 C 0.82387(19) 1.6962(3) 0.54614(18) 0.0211(8) Uani 1 1 d . . .
H33 H 0.8469 1.7644 0.5745 0.025 Uiso 1 1 calc R . .
C34 C 0.86788(18) 1.6046(3) 0.52938(17) 0.0174(7) Uani 1 1 d . . .
C35 C 0.83484(17) 1.5061(3) 0.48683(17) 0.0185(7) Uani 1 1 d . . .
H35 H 0.8624 1.4444 0.4742 0.022 Uiso 1 1 calc R . .
C36 C 0.75986(17) 1.4975(3) 0.46220(17) 0.0168(7) Uani 1 1 d . . .
C37 C 0.75312(17) 1.3097(3) 0.39508(18) 0.0173(7) Uani 1 1 d . . .
C38 C 0.78144(18) 1.3380(3) 0.34421(18) 0.0201(8) Uani 1 1 d . . .
H38 H 0.7832 1.4226 0.3302 0.024 Uiso 1 1 calc R . .
C39 C 0.80716(17) 1.2418(3) 0.31403(17) 0.0186(7) Uani 1 1 d . . .
C40 C 0.80682(18) 1.1172(3) 0.33503(18) 0.0199(8) Uani 1 1 d . . .
H40 H 0.8243 1.0517 0.3140 0.024 Uiso 1 1 calc R . .
C41 C 0.78034(18) 1.0912(3) 0.38729(17) 0.0204(8) Uani 1 1 d . . .
C42 C 0.75213(18) 1.1863(3) 0.41753(18) 0.0224(8) Uani 1 1 d . . .
H42 H 0.7328 1.1670 0.4524 0.027 Uiso 1 1 calc R . .
C43 C 0.70673(19) 1.7945(3) 0.54494(19) 0.0249(9) Uani 1 1 d . . .
C44 C 0.6525(2) 1.8536(4) 0.4807(2) 0.0321(10) Uani 1 1 d . . .
H44A H 0.6276 1.9225 0.4944 0.048 Uiso 1 1 calc R . .
H44B H 0.6181 1.7896 0.4561 0.048 Uiso 1 1 calc R . .
H44C H 0.6772 1.8863 0.4507 0.048 Uiso 1 1 calc R . .
C45 C 0.7539(2) 1.9007(3) 0.5866(2) 0.0336(10) Uani 1 1 d . . .
H45A H 0.7242 1.9637 0.5984 0.050 Uiso 1 1 calc R . .
H45B H 0.7797 1.9401 0.5593 0.050 Uiso 1 1 calc R . .
H45C H 0.7878 1.8659 0.6288 0.050 Uiso 1 1 calc R . .
C46 C 0.6674(2) 1.7326(4) 0.5888(2) 0.0339(9) Uani 1 1 d . . .
H46A H 0.6373 1.7952 0.6004 0.051 Uiso 1 1 calc R . .
H46B H 0.7019 1.6995 0.6311 0.051 Uiso 1 1 calc R . .
H46C H 0.6378 1.6637 0.5630 0.051 Uiso 1 1 calc R . .
C47 C 0.94836(18) 1.6182(3) 0.56021(18) 0.0226(8) Uani 1 1 d . . .
C48 C 0.98651(19) 1.5103(4) 0.5380(2) 0.0375(10) Uani 1 1 d . . .
H48A H 0.9766 1.4310 0.5571 0.056 Uiso 1 1 calc R . .
H48B H 1.0377 1.5261 0.5549 0.056 Uiso 1 1 calc R . .
H48C H 0.9696 1.5049 0.4879 0.056 Uiso 1 1 calc R . .
C49 C 0.97068(19) 1.7418(3) 0.5348(2) 0.0297(9) Uani 1 1 d . . .
H49A H 1.0220 1.7531 0.5561 0.044 Uiso 1 1 calc R . .
H49B H 0.9460 1.8124 0.5473 0.044 Uiso 1 1 calc R . .
H49C H 0.9582 1.7387 0.4848 0.044 Uiso 1 1 calc R . .
C50 C 0.9706(2) 1.6214(4) 0.63833(19) 0.0390(10) Uani 1 1 d . . .
H50A H 0.9602 1.5401 0.6550 0.059 Uiso 1 1 calc R . .
H50B H 0.9443 1.6878 0.6522 0.059 Uiso 1 1 calc R . .
H50C H 1.0216 1.6385 0.6579 0.059 Uiso 1 1 calc R . .
C51 C 0.8420(2) 1.1853(3) 0.21824(18) 0.0268(8) Uani 1 1 d . . .
H51A H 0.8529 1.2257 0.1805 0.040 Uiso 1 1 calc R . .
H51B H 0.7982 1.1362 0.1998 0.040 Uiso 1 1 calc R . .
H51C H 0.8811 1.1295 0.2432 0.040 Uiso 1 1 calc R . .
C52 C 0.8056(2) 0.8719(3) 0.3850(2) 0.0291(9) Uani 1 1 d . . .
H52A H 0.7997 0.7932 0.4071 0.044 Uiso 1 1 calc R . .
H52B H 0.8561 0.8859 0.3930 0.044 Uiso 1 1 calc R . .
H52C H 0.7799 0.8665 0.3356 0.044 Uiso 1 1 calc R . .
Cu1' Cu 0.87167(2) 0.95758(4) 0.12911(2) 0.01614(9) Uani 1 1 d . . .
O1' O 0.89620(12) 0.8197(2) 0.19191(12) 0.0185(5) Uani 1 1 d . . .
N1' N 0.97205(14) 0.9914(3) 0.16282(14) 0.0174(6) Uani 1 1 d . . .
N2' N 0.77030(13) 0.9321(3) 0.09799(13) 0.0173(6) Uani 1 1 d . . .
O2' O 1.07289(14) 1.1350(2) -0.00094(13) 0.0286(6) Uani 1 1 d . . .
O3' O 1.05198(13) 1.4169(2) 0.17585(12) 0.0274(6) Uani 1 1 d . . .
O4' O 0.84875(12) 1.0901(2) 0.06305(12) 0.0226(6) Uani 1 1 d . . .
O5' O 0.70993(14) 0.4994(2) 0.08465(13) 0.0306(6) Uani 1 1 d . . .
O6' O 0.66053(13) 0.7695(2) 0.25265(13) 0.0274(6) Uani 1 1 d . . .
C1' C 0.96435(18) 0.8097(3) 0.22268(17) 0.0150(7) Uani 1 1 d . . .
C2' C 0.99635(18) 0.7082(3) 0.26832(17) 0.0169(8) Uani 1 1 d . . .
C3' C 1.06905(18) 0.7121(3) 0.29774(17) 0.0178(8) Uani 1 1 d . . .
H3' H 1.0915 0.6452 0.3276 0.021 Uiso 1 1 calc R . .
C4' C 1.11329(18) 0.8091(3) 0.28662(18) 0.0183(8) Uani 1 1 d . . .
C5' C 1.08314(17) 0.9027(3) 0.24101(17) 0.0185(8) Uani 1 1 d . . .
H5' H 1.1120 0.9660 0.2315 0.022 Uiso 1 1 calc R . .
C6' C 1.00844(17) 0.9053(3) 0.20774(17) 0.0161(7) Uani 1 1 d . . .
C7' C 1.00766(17) 1.0899(3) 0.13965(17) 0.0163(8) Uani 1 1 d . . .
C8' C 1.02727(18) 1.0674(3) 0.08262(19) 0.0211(8) Uani 1 1 d . . .
H8' H 1.0220 0.9861 0.0625 0.025 Uiso 1 1 calc R . .
C9' C 1.05476(18) 1.1658(3) 0.05537(18) 0.0197(8) Uani 1 1 d . . .
C10' C 1.06350(18) 1.2850(3) 0.08405(18) 0.0176(8) Uani 1 1 d . . .
H10' H 1.0817 1.3519 0.0645 0.021 Uiso 1 1 calc R . .
C11' C 1.04487(19) 1.3042(3) 0.14261(19) 0.0206(8) Uani 1 1 d . . .
C12' C 1.01698(17) 1.2069(3) 0.17007(18) 0.0197(8) Uani 1 1 d . . .
H12' H 1.0043 1.2209 0.2097 0.024 Uiso 1 1 calc R . .
C13' C 0.94982(19) 0.6038(3) 0.28129(18) 0.0199(8) Uani 1 1 d . . .
C14' C 0.90525(19) 0.5405(3) 0.21360(19) 0.0250(9) Uani 1 1 d . . .
H14D H 0.8740 0.6030 0.1834 0.037 Uiso 1 1 calc R . .
H14E H 0.8766 0.4731 0.2232 0.037 Uiso 1 1 calc R . .
H14F H 0.9368 0.5050 0.1910 0.037 Uiso 1 1 calc R . .
C15' C 0.8998(2) 0.6614(4) 0.3163(2) 0.0292(9) Uani 1 1 d . . .
H15D H 0.8685 0.7232 0.2856 0.044 Uiso 1 1 calc R . .
H15E H 0.9280 0.7030 0.3590 0.044 Uiso 1 1 calc R . .
H15F H 0.8711 0.5947 0.3265 0.044 Uiso 1 1 calc R . .
C16' C 0.9948(2) 0.5011(3) 0.32868(19) 0.0309(10) Uani 1 1 d . . .
H16D H 1.0214 0.5379 0.3733 0.046 Uiso 1 1 calc R . .
H16E H 1.0279 0.4653 0.3080 0.046 Uiso 1 1 calc R . .
H16F H 0.9635 0.4347 0.3349 0.046 Uiso 1 1 calc R . .
C17' C 1.19396(18) 0.8020(3) 0.32362(19) 0.0230(8) Uani 1 1 d . . .
C18' C 1.22437(19) 0.6972(4) 0.29036(19) 0.0289(9) Uani 1 1 d . . .
H18D H 1.2756 0.6903 0.3142 0.043 Uiso 1 1 calc R . .
H18E H 1.2153 0.7175 0.2420 0.043 Uiso 1 1 calc R . .
H18F H 1.2016 0.6171 0.2937 0.043 Uiso 1 1 calc R . .
C19' C 1.2104(2) 0.7698(4) 0.40024(19) 0.0347(10) Uani 1 1 d . . .
H19D H 1.1894 0.8340 0.4215 0.052 Uiso 1 1 calc R . .
H19E H 1.2618 0.7678 0.4235 0.052 Uiso 1 1 calc R . .
H19F H 1.1902 0.6874 0.4042 0.052 Uiso 1 1 calc R . .
C20' C 1.23046(18) 0.9272(4) 0.3198(2) 0.0444(11) Uani 1 1 d . . .
H20D H 1.2080 0.9949 0.3372 0.067 Uiso 1 1 calc R . .
H20E H 1.2259 0.9448 0.2721 0.067 Uiso 1 1 calc R . .
H20F H 1.2808 0.9220 0.3477 0.067 Uiso 1 1 calc R . .
C21' C 1.0932(2) 1.2316(3) -0.03753(19) 0.0277(9) Uani 1 1 d . . .
H21D H 1.1021 1.1954 -0.0774 0.042 Uiso 1 1 calc R . .
H21E H 1.1366 1.2721 -0.0076 0.042 Uiso 1 1 calc R . .
H21F H 1.0552 1.2941 -0.0529 0.042 Uiso 1 1 calc R . .
C22' C 1.0643(2) 1.5261(3) 0.1412(2) 0.0273(9) Uani 1 1 d . . .
H22D H 1.0608 1.6014 0.1671 0.041 Uiso 1 1 calc R . .
H22E H 1.0288 1.5302 0.0952 0.041 Uiso 1 1 calc R . .
H22F H 1.1118 1.5214 0.1377 0.041 Uiso 1 1 calc R . .
C31' C 0.78070(17) 1.1066(3) 0.03407(17) 0.0160(7) Uani 1 1 d . . .
C32' C 0.75091(18) 1.2064(3) -0.01251(17) 0.0178(8) Uani 1 1 d . . .
C33' C 0.67860(18) 1.2088(3) -0.04154(17) 0.0205(8) Uani 1 1 d . . .
H33' H 0.6580 1.2751 -0.0726 0.025 Uiso 1 1 calc R . .
C34' C 0.63118(18) 1.1172(3) -0.02823(17) 0.0168(7) Uani 1 1 d . . .
C35' C 0.66017(17) 1.0236(3) 0.01808(17) 0.0176(8) Uani 1 1 d . . .
H35' H 0.6302 0.9634 0.0284 0.021 Uiso 1 1 calc R . .
C36' C 0.73466(17) 1.0161(3) 0.05077(17) 0.0144(7) Uani 1 1 d . . .
C37' C 0.73572(18) 0.8316(3) 0.12008(18) 0.0178(8) Uani 1 1 d . . .
C38' C 0.73310(18) 0.7141(3) 0.08981(18) 0.0214(8) Uani 1 1 d . . .
H38' H 0.7485 0.7039 0.0515 0.026 Uiso 1 1 calc R . .
C39' C 0.70772(18) 0.6122(3) 0.11620(18) 0.0205(8) Uani 1 1 d . . .
C40' C 0.68469(18) 0.6249(3) 0.17178(18) 0.0196(8) Uani 1 1 d . . .
H40' H 0.6692 0.5538 0.1906 0.024 Uiso 1 1 calc R . .
C41' C 0.68466(18) 0.7443(3) 0.19945(17) 0.0190(8) Uani 1 1 d . . .
C42' C 0.71033(17) 0.8478(3) 0.17355(18) 0.0195(8) Uani 1 1 d . . .
H42' H 0.7103 0.9290 0.1927 0.023 Uiso 1 1 calc R . .
C43' C 0.80035(19) 1.3050(3) -0.02732(18) 0.0212(8) Uani 1 1 d . . .
C44' C 0.84842(19) 1.3655(3) 0.03976(19) 0.0249(8) Uani 1 1 d . . .
H44D H 0.8785 1.4294 0.0293 0.037 Uiso 1 1 calc R . .
H44E H 0.8784 1.3007 0.0692 0.037 Uiso 1 1 calc R . .
H44F H 0.8190 1.4050 0.0635 0.037 Uiso 1 1 calc R . .
C45' C 0.8461(2) 1.2403(4) -0.0641(2) 0.0294(9) Uani 1 1 d . . .
H45D H 0.8768 1.3027 -0.0748 0.044 Uiso 1 1 calc R . .
H45E H 0.8152 1.2017 -0.1067 0.044 Uiso 1 1 calc R . .
H45F H 0.8754 1.1752 -0.0343 0.044 Uiso 1 1 calc R . .
C46' C 0.75813(18) 1.4105(3) -0.07369(19) 0.0316(9) Uani 1 1 d . . .
H46D H 0.7909 1.4741 -0.0797 0.047 Uiso 1 1 calc R . .
H46E H 0.7262 1.4494 -0.0525 0.047 Uiso 1 1 calc R . .
H46F H 0.7302 1.3756 -0.1184 0.047 Uiso 1 1 calc R . .
C47' C 0.55131(17) 1.1322(3) -0.06525(18) 0.0213(8) Uani 1 1 d . . .
C48' C 0.52645(19) 1.2536(4) -0.0408(2) 0.0336(9) Uani 1 1 d . . .
H48D H 0.5376 1.2502 0.0090 0.050 Uiso 1 1 calc R . .
H48E H 0.4751 1.2628 -0.0633 0.050 Uiso 1 1 calc R . .
H48F H 0.5507 1.3256 -0.0525 0.050 Uiso 1 1 calc R . .
C49' C 0.5098(2) 1.0214(4) -0.0494(2) 0.0346(10) Uani 1 1 d . . .
H49D H 0.5191 1.0172 0.0001 0.052 Uiso 1 1 calc R . .
H49E H 0.5250 0.9428 -0.0649 0.052 Uiso 1 1 calc R . .
H49F H 0.4590 1.0338 -0.0733 0.052 Uiso 1 1 calc R . .
C50' C 0.5357(2) 1.1371(4) -0.14266(19) 0.0371(10) Uani 1 1 d . . .
H50D H 0.5474 1.0559 -0.1584 0.056 Uiso 1 1 calc R . .
H50E H 0.5644 1.2034 -0.1533 0.056 Uiso 1 1 calc R . .
H50F H 0.4853 1.1552 -0.1659 0.056 Uiso 1 1 calc R . .
C51' C 0.6931(2) 0.3894(3) 0.1151(2) 0.0287(9) Uani 1 1 d . . .
H51D H 0.7007 0.3149 0.0906 0.043 Uiso 1 1 calc R . .
H51E H 0.6434 0.3929 0.1125 0.043 Uiso 1 1 calc R . .
H51F H 0.7237 0.3847 0.1633 0.043 Uiso 1 1 calc R . .
C52' C 0.6514(2) 0.6666(3) 0.29334(18) 0.0291(9) Uani 1 1 d . . .
H52D H 0.6404 0.6990 0.3329 0.044 Uiso 1 1 calc R . .
H52E H 0.6952 0.6171 0.3094 0.044 Uiso 1 1 calc R . .
H52F H 0.6124 0.6132 0.2656 0.044 Uiso 1 1 calc R . .

loop_
_atom_site_aniso_label
_atom_site_aniso_U_11
_atom_site_aniso_U_22
_atom_site_aniso_U_33
_atom_site_aniso_U_23
_atom_site_aniso_U_13
_atom_site_aniso_U_12
Cu1 0.01587(19) 0.0181(2) 0.01726(19) -0.00448(17) 0.00435(16) 0.00040(17)
N1 0.0202(14) 0.0171(14) 0.0148(13) -0.0047(12) 0.0062(11) 0.0002(12)
O1 0.0151(12) 0.0203(12) 0.0231(13) -0.0071(10) 0.0037(11) -0.0002(10)
N2 0.0185(14) 0.0167(15) 0.0174(14) -0.0044(12) 0.0040(12) -0.0004(12)
O2 0.0559(18) 0.0337(14) 0.0253(14) -0.0049(12) 0.0220(13) 0.0078(13)
O3 0.0345(14) 0.0263(13) 0.0262(14) 0.0008(10) 0.0042(12) 0.0100(11)
O4 0.0170(12) 0.0221(12) 0.0229(13) -0.0088(10) 0.0063(10) 0.0008(10)
O5 0.0421(16) 0.0212(13) 0.0342(15) -0.0062(11) 0.0262(13) -0.0047(11)
O6 0.0611(18) 0.0181(12) 0.0377(15) 0.0070(11) 0.0322(14) 0.0077(12)
C1 0.0176(17) 0.0139(16) 0.0209(19) -0.0032(14) 0.0068(15) -0.0039(14)
C2 0.0262(19) 0.0172(17) 0.0180(18) -0.0031(14) 0.0097(15) -0.0036(15)
C3 0.0211(18) 0.0217(18) 0.0153(18) -0.0049(14) 0.0020(15) -0.0070(15)
C4 0.0232(18) 0.0185(17) 0.0205(19) 0.0008(15) 0.0069(15) -0.0006(15)
C5 0.0192(16) 0.0133(16) 0.0199(18) -0.0010(13) 0.0062(14) 0.0019(13)
C6 0.0225(17) 0.0179(17) 0.0151(17) 0.0007(14) 0.0047(15) 0.0023(14)
C7 0.0137(17) 0.0166(17) 0.0232(19) -0.0050(15) 0.0051(15) 0.0006(14)
C8 0.0204(17) 0.0190(16) 0.0228(19) 0.0004(14) 0.0081(15) 0.0022(14)
C9 0.0252(19) 0.0289(19) 0.0193(19) -0.0058(15) 0.0089(16) -0.0011(16)
C10 0.0223(19) 0.0215(19) 0.031(2) -0.0075(17) 0.0113(17) 0.0035(16)
C11 0.0163(17) 0.0190(17) 0.029(2) -0.0019(15) 0.0012(15) 0.0009(14)
C12 0.0209(18) 0.0219(17) 0.0174(17) -0.0026(14) 0.0055(15) -0.0030(14)
C13 0.0227(18) 0.0230(18) 0.0238(19) -0.0080(15) 0.0131(16) -0.0036(15)
C14 0.030(2) 0.0214(18) 0.036(2) -0.0089(17) 0.0147(18) 0.0028(16)
C15 0.033(2) 0.033(2) 0.036(2) -0.0166(17) 0.0171(18) -0.0061(17)
C16 0.034(2) 0.033(2) 0.033(2) -0.0049(17) 0.0191(18) -0.0013(17)
C17 0.0176(18) 0.0240(19) 0.024(2) -0.0026(15) 0.0016(15) -0.0013(15)
C18 0.0137(17) 0.038(2) 0.043(2) -0.0097(19) 0.0011(16) 0.0031(17)
C19 0.028(2) 0.027(2) 0.048(3) -0.0052(19) 0.0094(19) -0.0027(17)
C20 0.034(2) 0.061(3) 0.025(2) 0.007(2) 0.0000(18) -0.002(2)
C21 0.047(2) 0.0328(19) 0.0236(19) -0.0025(16) 0.0192(18) -0.0045(18)
C22 0.048(2) 0.030(2) 0.028(2) 0.0041(16) 0.0091(19) 0.0097(18)
C31 0.0182(17) 0.0196(17) 0.0148(18) 0.0025(15) 0.0058(15) 0.0009(14)
C32 0.0238(18) 0.0143(16) 0.0192(19) -0.0024(14) 0.0098(15) -0.0004(14)
C33 0.0262(19) 0.0200(17) 0.0190(19) -0.0048(15) 0.0101(16) -0.0058(15)
C34 0.0194(17) 0.0143(16) 0.0164(17) 0.0002(14) 0.0035(14) -0.0023(14)
C35 0.0183(16) 0.0165(16) 0.0209(18) 0.0011(14) 0.0069(14) 0.0015(14)
C36 0.0202(17) 0.0127(16) 0.0152(17) -0.0027(14) 0.0031(14) 0.0033(14)
C37 0.0127(16) 0.0156(16) 0.0196(18) -0.0053(14) 0.0000(14) 0.0039(14)
C38 0.0225(19) 0.0170(18) 0.021(2) -0.0004(15) 0.0081(16) -0.0044(15)
C39 0.0171(17) 0.0206(18) 0.0172(18) -0.0037(14) 0.0044(15) -0.0023(14)
C40 0.0197(18) 0.0190(17) 0.0208(19) -0.0037(15) 0.0064(15) 0.0016(15)
C41 0.0262(19) 0.0156(16) 0.0186(18) -0.0017(14) 0.0065(15) 0.0022(14)
C42 0.0286(19) 0.0193(17) 0.0195(18) -0.0022(14) 0.0081(16) -0.0008(15)
C43 0.0241(19) 0.0231(19) 0.030(2) -0.0042(17) 0.0127(17) 0.0025(16)
C44 0.029(2) 0.026(2) 0.042(3) 0.0000(19) 0.0128(19) 0.0126(18)
C45 0.030(2) 0.026(2) 0.045(2) -0.0190(18) 0.0119(18) 0.0007(16)
C46 0.035(2) 0.034(2) 0.039(2) -0.0113(18) 0.0211(19) -0.0020(18)
C47 0.0184(18) 0.0239(18) 0.024(2) -0.0036(15) 0.0045(15) -0.0007(15)
C48 0.0222(19) 0.030(2) 0.055(3) -0.007(2) 0.0060(19) 0.0019(17)
C49 0.0230(19) 0.033(2) 0.032(2) -0.0031(17) 0.0072(17) -0.0101(17)
C50 0.029(2) 0.055(3) 0.025(2) 0.008(2) -0.0012(18) -0.007(2)
C51 0.031(2) 0.029(2) 0.023(2) 0.0000(16) 0.0127(17) 0.0012(17)
C52 0.041(2) 0.0164(17) 0.032(2) -0.0015(16) 0.0146(18) 0.0067(16)
Cu1' 0.01467(16) 0.01597(19) 0.01752(18) 0.00414(15) 0.00512(14) 0.00054(14)
O1' 0.0156(12) 0.0177(12) 0.0224(13) 0.0041(10) 0.0067(11) 0.0008(10)
N1' 0.0177(14) 0.0164(15) 0.0193(15) 0.0040(12) 0.0078(12) -0.0005(12)
N2' 0.0163(13) 0.0148(14) 0.0199(14) 0.0030(14) 0.0048(11) 0.0006(14)
O2' 0.0472(16) 0.0206(13) 0.0280(14) -0.0002(12) 0.0258(13) -0.0039(12)
O3' 0.0398(14) 0.0183(12) 0.0290(14) -0.0065(11) 0.0182(12) -0.0086(11)
O4' 0.0172(13) 0.0235(14) 0.0255(14) 0.0099(11) 0.0051(11) -0.0002(11)
O5' 0.0446(16) 0.0210(13) 0.0352(15) -0.0070(11) 0.0252(13) -0.0100(11)
O6' 0.0410(15) 0.0199(12) 0.0300(14) 0.0014(11) 0.0232(13) 0.0030(11)
C1' 0.0193(18) 0.0130(16) 0.0150(18) 0.0002(14) 0.0088(15) 0.0030(14)
C2' 0.0220(18) 0.0153(17) 0.0134(18) -0.0001(14) 0.0060(15) 0.0011(15)
C3' 0.0233(19) 0.0132(16) 0.0152(18) 0.0003(14) 0.0045(15) 0.0011(14)
C4' 0.0160(17) 0.0205(17) 0.0154(18) -0.0029(14) 0.0012(14) 0.0031(14)
C5' 0.0195(17) 0.0149(17) 0.0196(17) 0.0018(14) 0.0048(14) -0.0010(14)
C6' 0.0175(16) 0.0171(18) 0.0135(17) -0.0014(14) 0.0050(14) -0.0009(14)
C7' 0.0112(17) 0.0200(18) 0.0160(18) 0.0060(15) 0.0023(14) 0.0046(14)
C8' 0.0196(19) 0.0141(17) 0.028(2) 0.0024(16) 0.0054(16) -0.0036(15)
C9' 0.0198(18) 0.0225(19) 0.0178(19) 0.0027(16) 0.0078(15) 0.0035(16)
C10' 0.0157(18) 0.0158(18) 0.0204(19) 0.0024(15) 0.0052(15) 0.0008(15)
C11' 0.0209(19) 0.0180(17) 0.022(2) -0.0003(16) 0.0062(16) -0.0017(15)
C12' 0.0206(18) 0.0220(18) 0.0171(18) 0.0012(15) 0.0073(15) -0.0002(15)
C13' 0.0219(19) 0.0159(17) 0.0224(19) 0.0076(15) 0.0084(16) 0.0048(15)
C14' 0.027(2) 0.0156(18) 0.032(2) 0.0044(16) 0.0086(17) -0.0035(16)
C15' 0.035(2) 0.029(2) 0.030(2) 0.0073(17) 0.0202(19) 0.0023(18)
C16' 0.032(2) 0.027(2) 0.030(2) 0.0142(18) 0.0046(17) -0.0004(17)
C17' 0.0188(18) 0.0180(17) 0.028(2) 0.0002(15) 0.0025(16) 0.0036(14)
C18' 0.0220(19) 0.035(2) 0.027(2) -0.0002(17) 0.0053(16) 0.0028(16)
C19' 0.025(2) 0.049(3) 0.024(2) -0.008(2) 0.0008(17) 0.005(2)
C20' 0.0175(17) 0.033(2) 0.069(3) 0.010(2) -0.0039(18) -0.0031(18)
C21' 0.037(2) 0.024(2) 0.027(2) 0.0014(17) 0.0174(19) -0.0067(18)
C22' 0.036(2) 0.0157(17) 0.032(2) -0.0021(16) 0.0126(19) -0.0046(16)
C31' 0.0168(18) 0.0174(17) 0.0150(18) -0.0018(15) 0.0070(15) -0.0001(15)
C32' 0.0189(18) 0.0165(17) 0.0180(18) 0.0008(15) 0.0062(15) 0.0009(15)
C33' 0.0258(19) 0.0191(17) 0.0157(18) 0.0042(14) 0.0059(15) 0.0014(15)
C34' 0.0191(17) 0.0143(16) 0.0151(17) 0.0012(14) 0.0035(14) 0.0038(14)
C35' 0.0166(17) 0.0206(17) 0.0165(18) -0.0019(14) 0.0069(15) -0.0030(14)
C36' 0.0150(17) 0.0118(16) 0.0154(17) -0.0018(14) 0.0039(14) 0.0026(14)
C37' 0.0133(17) 0.0176(18) 0.0199(19) 0.0061(15) 0.0023(15) -0.0007(14)
C38' 0.0237(19) 0.0258(19) 0.0178(18) 0.0015(15) 0.0111(16) -0.0042(16)
C39' 0.0185(18) 0.0201(18) 0.0230(19) -0.0017(15) 0.0072(16) -0.0027(15)
C40' 0.0181(18) 0.0181(19) 0.023(2) 0.0042(16) 0.0078(16) 0.0010(15)
C41' 0.0195(18) 0.0204(18) 0.0187(19) 0.0028(15) 0.0086(15) 0.0018(15)
C42' 0.0186(17) 0.0178(17) 0.0229(19) 0.0013(15) 0.0079(15) 0.0025(14)
C43' 0.0236(19) 0.0202(18) 0.0186(19) 0.0049(15) 0.0056(16) -0.0026(15)
C44' 0.0278(19) 0.0178(17) 0.028(2) 0.0011(16) 0.0080(17) -0.0021(15)
C45' 0.034(2) 0.030(2) 0.029(2) 0.0070(17) 0.0167(18) -0.0014(18)
C46' 0.0265(18) 0.0242(19) 0.039(2) 0.0145(17) 0.0040(17) -0.0008(16)
C47' 0.0143(17) 0.0218(18) 0.0247(19) 0.0072(15) 0.0025(15) -0.0001(14)
C48' 0.0220(19) 0.035(2) 0.043(2) 0.0029(19) 0.0098(18) 0.0105(17)
C49' 0.023(2) 0.031(2) 0.040(2) 0.0080(18) -0.0015(18) -0.0042(17)
C50' 0.022(2) 0.057(3) 0.026(2) 0.004(2) -0.0009(17) -0.001(2)
C51' 0.035(2) 0.0186(18) 0.036(2) -0.0016(16) 0.0166(19) -0.0008(15)
C52' 0.040(2) 0.031(2) 0.021(2) 0.0031(16) 0.0159(18) -0.0012(18)

loop_
_atom_type_symbol
_atom_type_description
_atom_type_scat_dispersion_real
_atom_type_scat_dispersion_imag
_atom_type_scat_source
C C 0.0033 0.0016 'International Tables Vol C Tables 4.2.6.8 and 6.1.1.4'
H H 0.0000 0.0000 'International Tables Vol C Tables 4.2.6.8 and 6.1.1.4'
N N 0.0061 0.0033 'International Tables Vol C Tables 4.2.6.8 and 6.1.1.4'
O O 0.0106 0.0060 'International Tables Vol C Tables 4.2.6.8 and 6.1.1.4'
Cu Cu 0.3201 1.2651 'International Tables Vol C Tables 4.2.6.8 and 6.1.1.4'

loop_
_geom_angle_atom_site_label_1
_geom_angle_atom_site_label_2
_geom_angle_atom_site_label_3
_geom_angle
_geom_angle_site_symmetry_1
_geom_angle_site_symmetry_3
_geom_angle_publ_flag
O1 Cu1 O4 170.36(10) . . ?
O1 Cu1 N2 95.10(10) . . ?
O4 Cu1 N2 83.56(10) . . ?
O1 Cu1 N1 84.24(10) . . ?
O4 Cu1 N1 96.53(10) . . ?
N2 Cu1 N1 176.65(12) . . ?
C6 N1 C7 120.5(3) . . ?
C6 N1 Cu1 112.6(2) . . ?
C7 N1 Cu1 125.9(2) . . ?
C1 O1 Cu1 112.5(2) . . ?
C36 N2 C37 121.1(3) . . ?
C36 N2 Cu1 113.3(2) . . ?
C37 N2 Cu1 124.8(2) . . ?
C9 O2 C21 117.5(3) . . ?
C11 O3 C22 117.3(3) . . ?
C31 O4 Cu1 112.5(2) . . ?
C39 O5 C51 118.0(3) . . ?
C41 O6 C52 118.1(3) . . ?
O1 C1 C2 123.4(3) . . ?
O1 C1 C6 117.2(3) . . ?
C2 C1 C6 119.4(3) . . ?
C3 C2 C1 117.1(3) . . ?
C3 C2 C13 123.2(3) . . ?
C1 C2 C13 119.7(3) . . ?
C2 C3 C4 124.3(3) . . ?
C5 C4 C3 118.8(3) . . ?
C5 C4 C17 122.7(3) . . ?
C3 C4 C17 118.5(3) . . ?
C4 C5 C6 120.7(3) . . ?
N1 C6 C5 126.9(3) . . ?
N1 C6 C1 113.4(3) . . ?
C5 C6 C1 119.6(3) . . ?
C12 C7 C8 121.9(3) . . ?
C12 C7 N1 120.1(3) . . ?
C8 C7 N1 117.9(3) . . ?
C9 C8 C7 117.9(3) . . ?
O2 C9 C10 115.5(3) . . ?
O2 C9 C8 123.4(3) . . ?
C10 C9 C8 121.1(3) . . ?
C11 C10 C9 119.3(3) . . ?
C10 C11 O3 114.8(3) . . ?
C10 C11 C12 121.5(3) . . ?
O3 C11 C12 123.7(3) . . ?
C7 C12 C11 118.4(3) . . ?
C15 C13 C2 112.0(3) . . ?
C15 C13 C14 108.4(3) . . ?
C2 C13 C14 111.1(3) . . ?
C15 C13 C16 107.3(3) . . ?
C2 C13 C16 108.5(3) . . ?
C14 C13 C16 109.3(3) . . ?
C18 C17 C4 111.9(3) . . ?
C18 C17 C19 107.7(3) . . ?
C4 C17 C19 109.9(3) . . ?
C18 C17 C20 108.4(3) . . ?
C4 C17 C20 108.9(3) . . ?
C19 C17 C20 110.0(3) . . ?
O4 C31 C32 123.2(3) . . ?
O4 C31 C36 117.0(3) . . ?
C32 C31 C36 119.8(3) . . ?
C33 C32 C31 116.6(3) . . ?
C33 C32 C43 123.1(3) . . ?
C31 C32 C43 120.3(3) . . ?
C32 C33 C34 125.4(3) . . ?
C35 C34 C33 117.8(3) . . ?
C35 C34 C47 123.2(3) . . ?
C33 C34 C47 118.9(3) . . ?
C34 C35 C36 119.9(3) . . ?
N2 C36 C35 126.6(3) . . ?
N2 C36 C31 113.1(3) . . ?
C35 C36 C31 120.3(3) . . ?
C38 C37 C42 120.8(3) . . ?
C38 C37 N2 120.2(3) . . ?
C42 C37 N2 118.9(3) . . ?
C39 C38 C37 119.5(3) . . ?
O5 C39 C38 115.3(3) . . ?
O5 C39 C40 123.5(3) . . ?
C38 C39 C40 121.2(3) . . ?
C41 C40 C39 118.5(3) . . ?
O6 C41 C40 123.8(3) . . ?
O6 C41 C42 114.6(3) . . ?
C40 C41 C42 121.6(3) . . ?
C37 C42 C41 118.4(3) . . ?
C45 C43 C46 108.8(3) . . ?
C45 C43 C44 107.9(3) . . ?
C46 C43 C44 109.4(3) . . ?
C45 C43 C32 111.2(3) . . ?
C46 C43 C32 108.8(3) . . ?
C44 C43 C32 110.7(3) . . ?
C34 C47 C50 109.5(3) . . ?
C34 C47 C48 111.5(3) . . ?
C50 C47 C48 109.8(3) . . ?
C34 C47 C49 109.0(3) . . ?
C50 C47 C49 109.2(3) . . ?
C48 C47 C49 107.8(3) . . ?
O4' Cu1' O1' 176.96(12) . . ?
O4' Cu1' N1' 95.22(11) . . ?
O1' Cu1' N1' 84.23(11) . . ?
O4' Cu1' N2' 83.86(11) . . ?
O1' Cu1' N2' 96.85(11) . . ?
N1' Cu1' N2' 176.77(14) . . ?
C1' O1' Cu1' 112.5(2) . . ?
C6' N1' C7' 121.2(3) . . ?
C6' N1' Cu1' 112.5(2) . . ?
C7' N1' Cu1' 126.1(2) . . ?
C36' N2' C37' 122.4(3) . . ?
C36' N2' Cu1' 113.1(2) . . ?
C37' N2' Cu1' 124.5(2) . . ?
C9' O2' C21' 119.2(3) . . ?
C11' O3' C22' 117.8(3) . . ?
C31' O4' Cu1' 113.0(2) . . ?
C39' O5' C51' 117.1(3) . . ?
C41' O6' C52' 118.4(3) . . ?
O1' C1' C2' 123.0(3) . . ?
O1' C1' C6' 116.9(3) . . ?
C2' C1' C6' 120.0(3) . . ?
C3' C2' C1' 116.1(3) . . ?
C3' C2' C13' 124.0(3) . . ?
C1' C2' C13' 119.9(3) . . ?
C2' C3' C4' 124.8(3) . . ?
C5' C4' C3' 119.0(3) . . ?
C5' C4' C17' 121.7(3) . . ?
C3' C4' C17' 119.2(3) . . ?
C4' C5' C6' 119.8(3) . . ?
N1' C6' C5' 126.2(3) . . ?
N1' C6' C1' 113.7(3) . . ?
C5' C6' C1' 120.1(3) . . ?
C12' C7' C8' 120.8(3) . . ?
C12' C7' N1' 120.7(3) . . ?
C8' C7' N1' 118.3(3) . . ?
C7' C8' C9' 118.9(3) . . ?
O2' C9' C10' 123.4(3) . . ?
O2' C9' C8' 114.9(3) . . ?
C10' C9' C8' 121.7(3) . . ?
C9' C10' C11' 118.2(3) . . ?
O3' C11' C12' 115.8(3) . . ?
O3' C11' C10' 123.5(3) . . ?
C12' C11' C10' 120.6(3) . . ?
C7' C12' C11' 119.8(3) . . ?
C2' C13' C16' 111.5(3) . . ?
C2' C13' C14' 110.9(3) . . ?
C16' C13' C14' 107.8(3) . . ?
C2' C13' C15' 108.9(3) . . ?
C16' C13' C15' 108.3(3) . . ?
C14' C13' C15' 109.4(3) . . ?
C20' C17' C4' 111.7(3) . . ?
C20' C17' C18' 109.7(3) . . ?
C4' C17' C18' 108.7(3) . . ?
C20' C17' C19' 107.7(3) . . ?
C4' C17' C19' 110.2(3) . . ?
C18' C17' C19' 108.7(3) . . ?
O4' C31' C32' 123.2(3) . . ?
O4' C31' C36' 116.8(3) . . ?
C32' C31' C36' 120.1(3) . . ?
C33' C32' C31' 116.8(3) . . ?
C33' C32' C43' 123.7(3) . . ?
C31' C32' C43' 119.4(3) . . ?
C32' C33' C34' 124.6(3) . . ?
C35' C34' C33' 118.1(3) . . ?
C35' C34' C47' 123.5(3) . . ?
C33' C34' C47' 118.4(3) . . ?
C34' C35' C36' 120.4(3) . . ?
N2' C36' C35' 127.0(3) . . ?
N2' C36' C31' 113.0(3) . . ?
C35' C36' C31' 119.9(3) . . ?
C42' C37' C38' 120.5(3) . . ?
C42' C37' N2' 120.9(3) . . ?
C38' C37' N2' 118.4(3) . . ?
C39' C38' C37' 119.2(3) . . ?
O5' C39' C40' 123.7(3) . . ?
O5' C39' C38' 114.8(3) . . ?
C40' C39' C38' 121.5(3) . . ?
C39' C40' C41' 118.5(3) . . ?
O6' C41' C40' 123.9(3) . . ?
O6' C41' C42' 115.5(3) . . ?
C40' C41' C42' 120.6(3) . . ?
C37' C42' C41' 119.6(3) . . ?
C46' C43' C45' 108.2(3) . . ?
C46' C43' C44' 107.7(3) . . ?
C45' C43' C44' 109.8(3) . . ?
C46' C43' C32' 111.5(3) . . ?
C45' C43' C32' 108.9(3) . . ?
C44' C43' C32' 110.6(3) . . ?
C50' C47' C48' 110.2(3) . . ?
C50' C47' C34' 109.8(3) . . ?
C48' C47' C34' 108.9(3) . . ?
C50' C47' C49' 108.4(3) . . ?
C48' C47' C49' 108.4(3) . . ?
C34' C47' C49' 111.2(3) . . ?

loop_
_geom_bond_atom_site_label_1
_geom_bond_atom_site_label_2
_geom_bond_distance
_geom_bond_site_symmetry_2
_geom_bond_publ_flag
Cu1 O1 1.923(2) . ?
Cu1 O4 1.925(2) . ?
Cu1 N2 1.929(3) . ?
Cu1 N1 1.933(3) . ?
N1 C6 1.339(4) . ?
N1 C7 1.432(4) . ?
O1 C1 1.295(4) . ?
N2 C36 1.337(4) . ?
N2 C37 1.431(4) . ?
O2 C9 1.377(4) . ?
O2 C21 1.436(4) . ?
O3 C11 1.381(4) . ?
O3 C22 1.419(4) . ?
O4 C31 1.305(4) . ?
O5 C39 1.372(4) . ?
O5 C51 1.417(4) . ?
O6 C41 1.370(4) . ?
O6 C52 1.417(4) . ?
C1 C2 1.429(5) . ?
C1 C6 1.462(5) . ?
C2 C3 1.374(5) . ?
C2 C13 1.536(5) . ?
C3 C4 1.438(5) . ?
C4 C5 1.356(5) . ?
C4 C17 1.533(5) . ?
C5 C6 1.420(4) . ?
C7 C12 1.381(5) . ?
C7 C8 1.398(5) . ?
C8 C9 1.395(4) . ?
C9 C10 1.384(5) . ?
C10 C11 1.378(5) . ?
C11 C12 1.387(5) . ?
C13 C15 1.532(5) . ?
C13 C14 1.537(5) . ?
C13 C16 1.557(5) . ?
C17 C18 1.527(5) . ?
C17 C19 1.538(5) . ?
C17 C20 1.539(5) . ?
C31 C32 1.427(5) . ?
C31 C36 1.450(5) . ?
C32 C33 1.369(5) . ?
C32 C43 1.543(5) . ?
C33 C34 1.432(5) . ?
C34 C35 1.385(5) . ?
C34 C47 1.527(5) . ?
C35 C36 1.417(4) . ?
C37 C38 1.388(5) . ?
C37 C42 1.395(5) . ?
C38 C39 1.386(5) . ?
C39 C40 1.395(5) . ?
C40 C41 1.385(5) . ?
C41 C42 1.404(5) . ?
C43 C45 1.537(5) . ?
C43 C46 1.539(5) . ?
C43 C44 1.540(5) . ?
C47 C50 1.527(5) . ?
C47 C48 1.532(5) . ?
C47 C49 1.537(5) . ?
Cu1' O4' 1.909(2) . ?
Cu1' O1' 1.911(2) . ?
Cu1' N1' 1.927(3) . ?
Cu1' N2' 1.931(3) . ?
O1' C1' 1.301(4) . ?
N1' C6' 1.333(4) . ?
N1' C7' 1.438(4) . ?
N2' C36' 1.339(4) . ?
N2' C37' 1.431(4) . ?
O2' C9' 1.373(4) . ?
O2' C21' 1.416(4) . ?
O3' C11' 1.366(4) . ?
O3' C22' 1.429(4) . ?
O4' C31' 1.303(4) . ?
O5' C39' 1.374(4) . ?
O5' C51' 1.422(4) . ?
O6' C41' 1.371(4) . ?
O6' C52' 1.430(4) . ?
C1' C2' 1.436(5) . ?
C1' C6' 1.447(5) . ?
C2' C3' 1.376(5) . ?
C2' C13' 1.531(5) . ?
C3' C4' 1.429(5) . ?
C4' C5' 1.365(5) . ?
C4' C17' 1.539(5) . ?
C5' C6' 1.421(4) . ?
C7' C12' 1.379(5) . ?
C7' C8' 1.386(5) . ?
C8' C9' 1.388(5) . ?
C9' C10' 1.385(5) . ?
C10' C11' 1.400(5) . ?
C11' C12' 1.385(5) . ?
C13' C16' 1.540(5) . ?
C13' C14' 1.540(5) . ?
C13' C15' 1.549(5) . ?
C17' C20' 1.534(5) . ?
C17' C18' 1.540(5) . ?
C17' C19' 1.547(5) . ?
C31' C32' 1.422(5) . ?
C31' C36' 1.454(5) . ?
C32' C33' 1.368(5) . ?
C32' C43' 1.543(5) . ?
C33' C34' 1.450(5) . ?
C34' C35' 1.368(5) . ?
C34' C47' 1.531(4) . ?
C35' C36' 1.418(4) . ?
C37' C42' 1.377(5) . ?
C37' C38' 1.390(5) . ?
C38' C39' 1.386(5) . ?
C39' C40' 1.384(5) . ?
C40' C41' 1.394(5) . ?
C41' C42' 1.396(5) . ?
C43' C46' 1.533(5) . ?
C43' C45' 1.538(5) . ?
C43' C44' 1.539(5) . ?
C47' C50' 1.528(5) . ?
C47' C48' 1.530(5) . ?
C47' C49' 1.540(5) . ?
